data_7200775
loop_
_publ_author_name
'Harada, Jun'
'Harakawa, Mayuko'
'Sugiyama, Shingo'
'Ogawa, Keiichiro'

_publ_section_title
;
 Single crystal cis--trans photoisomerizations of
 2-(9-anthrylmethylene)-1-indanones
;
_journal_issue 7
_journal_name_full CrystEngComm
_journal_page_first 1235
_journal_paper_doi 10.1039/b821900a
_journal_volume 11
_journal_year 2009
_chemical_formula_sum 'C24 H16 O'
_chemical_formula_weight 320.37
_chemical_melting_point 221
_chemical_name_systematic
;
(Z)-2-(9-anthrylmethylene)-1-indanone
;
_space_group_IT_number 14
_symmetry_cell_setting monoclinic
_symmetry_space_group_name_Hall '-P 2yab'
_symmetry_space_group_name_H-M 'P 1 21/a 1'
_atom_sites_solution_hydrogens geom
_atom_sites_solution_primary direct
_atom_sites_solution_secondary difmap
_audit_creation_method SHELXL-97
_cell_angle_alpha 90.00
_cell_angle_beta 102.408(1)
_cell_angle_gamma 90.00
_cell_formula_units_Z 4
_cell_length_a 11.6272(8)
_cell_length_b 13.9254(10)
_cell_length_c 10.4577(8)
_cell_measurement_reflns_used 4100
_cell_measurement_temperature 300
_cell_measurement_theta_max 30.0
_cell_measurement_theta_min 2.8
_cell_volume 1653.7(2)
_computing_cell_refinement 'SAINT (Bruker, 1998)'
_computing_data_collection 'SMART (Bruker, 1998)'
_computing_data_reduction SAINT
_computing_molecular_graphics 'SHELXTL (Sheldrick, 2008)'
_computing_publication_material SHELXTL
_computing_structure_refinement 'SHELXL-97 (Sheldrick, 2008)'
_computing_structure_solution 'SHELXS-97 (Sheldrick, 2008)'
_diffrn_ambient_temperature 300
_diffrn_detector_area_resol_mean 8.192
_diffrn_measured_fraction_theta_full 0.999
_diffrn_measured_fraction_theta_max 0.999
_diffrn_measurement_device_type 'Bruker SMART 1000 CCD diffractometer'
_diffrn_measurement_method \w_scan
_diffrn_radiation_monochromator graphite
_diffrn_radiation_source 'fine-focus sealed tube'
_diffrn_radiation_type MoK\a
_diffrn_radiation_wavelength 0.71073
_diffrn_reflns_av_R_equivalents 0.0301
_diffrn_reflns_av_sigmaI/netI 0.0215
_diffrn_reflns_limit_h_max 16
_diffrn_reflns_limit_h_min -16
_diffrn_reflns_limit_k_max 19
_diffrn_reflns_limit_k_min -19
_diffrn_reflns_limit_l_max 14
_diffrn_reflns_limit_l_min -14
_diffrn_reflns_number 25652
_diffrn_reflns_theta_full 30.02
_diffrn_reflns_theta_max 30.02
_diffrn_reflns_theta_min 1.99
_diffrn_standards_decay_% 0
_exptl_absorpt_coefficient_mu 0.077
_exptl_absorpt_correction_T_max 0.9802
_exptl_absorpt_correction_T_min 0.9684
_exptl_absorpt_correction_type multi-scan
_exptl_absorpt_process_details 'SADABS (Sheldrick, 2002)'
_exptl_crystal_colour yellow
_exptl_crystal_density_diffrn 1.287
_exptl_crystal_density_method 'not measured'
_exptl_crystal_description block
_exptl_crystal_F_000 672
_exptl_crystal_size_max 0.42
_exptl_crystal_size_mid 0.30
_exptl_crystal_size_min 0.26
_refine_diff_density_max 0.259
_refine_diff_density_min -0.163
_refine_diff_density_rms 0.036
_refine_ls_extinction_method none
_refine_ls_goodness_of_fit_ref 1.033
_refine_ls_hydrogen_treatment constr
_refine_ls_matrix_type full
_refine_ls_number_parameters 229
_refine_ls_number_reflns 4837
_refine_ls_number_restraints 0
_refine_ls_restrained_S_all 1.033
_refine_ls_R_factor_all 0.0794
_refine_ls_R_factor_gt 0.0530
_refine_ls_shift/su_max 0.000
_refine_ls_shift/su_mean 0.000
_refine_ls_structure_factor_coef Fsqd
_refine_ls_weighting_details 'calc w=1/[\s^2^(Fo^2^)+(0.0695P)^2^+0.4591P] where P=(Fo^2^+2Fc^2^)/3'
_refine_ls_weighting_scheme calc
_refine_ls_wR_factor_gt 0.1400
_refine_ls_wR_factor_ref 0.1601
_reflns_number_gt 3385
_reflns_number_total 4837
_reflns_threshold_expression >2sigma(I)
_cod_data_source_file b821900a.txt
_cod_data_source_block 9a1i_30h
_cod_original_sg_symbol_H-M P_1_21/a_1
_cod_database_code 7200775

loop_
_symmetry_equiv_pos_as_xyz
'x, y, z'
'-x+1/2, y+1/2, -z'
'-x, -y, -z'
'x-1/2, -y-1/2, z'

loop_
_atom_site_label
_atom_site_type_symbol
_atom_site_fract_x
_atom_site_fract_y
_atom_site_fract_z
_atom_site_U_iso_or_equiv
_atom_site_adp_type
_atom_site_occupancy
_atom_site_symmetry_multiplicity
_atom_site_calc_flag
_atom_site_refinement_flags
_atom_site_disorder_assembly
_atom_site_disorder_group
O1A O 0.74635(13) 0.13632(11) 0.65511(17) 0.0574(4) Uani 0.74 1 d P A 1
C1 C 0.96104(18) -0.26287(12) 0.70981(18) 0.0607(5) Uani 1 1 d . A 1
H1 H 0.9293 -0.3235 0.7161 0.073 Uiso 1 1 calc R A 1
C2 C 1.04852(19) -0.25243(14) 0.6453(2) 0.0672(5) Uani 1 1 d . A 1
H2 H 1.0768 -0.3056 0.6077 0.081 Uiso 1 1 calc R A 1
C3 C 1.09729(18) -0.16117(16) 0.6344(2) 0.0677(5) Uani 1 1 d . A 1
H3 H 1.1574 -0.1544 0.5891 0.081 Uiso 1 1 calc R A 1
C4 C 1.05781(15) -0.08258(13) 0.68923(17) 0.0558(4) Uani 1 1 d . A 1
H4 H 1.0912 -0.0229 0.6804 0.067 Uiso 1 1 calc R A 1
C5 C 0.96615(13) -0.09000(10) 0.75988(14) 0.0430(3) Uani 1 1 d . A 1
C6 C 0.92321(13) -0.00986(10) 0.81801(14) 0.0401(3) Uani 1 1 d . A 1
C7 C 0.83090(13) -0.02144(10) 0.88489(14) 0.0401(3) Uani 1 1 d . A 1
C8 C 0.78657(15) 0.05497(11) 0.95170(16) 0.0510(4) Uani 1 1 d . A 1
H8 H 0.8180 0.1163 0.9502 0.061 Uiso 1 1 calc R A 1
C9 C 0.69979(18) 0.03988(13) 1.01705(19) 0.0625(5) Uani 1 1 d . A 1
H9 H 0.6728 0.0909 1.0599 0.075 Uiso 1 1 calc R A 1
C10 C 0.64926(18) -0.05190(14) 1.0215(2) 0.0651(5) Uani 1 1 d . A 1
H10 H 0.5889 -0.0607 1.0661 0.078 Uiso 1 1 calc R A 1
C11 C 0.68839(16) -0.12641(13) 0.96147(18) 0.0584(4) Uani 1 1 d . A 1
H11 H 0.6550 -0.1867 0.9654 0.070 Uiso 1 1 calc R A 1
C12 C 0.78035(14) -0.11469(10) 0.89164(15) 0.0453(3) Uani 1 1 d . A 1
C13 C 0.82417(15) -0.19253(10) 0.83389(16) 0.0507(4) Uani 1 1 d . A 1
H13 H 0.7912 -0.2529 0.8389 0.061 Uiso 1 1 calc R A 1
C14 C 0.91566(14) -0.18278(10) 0.76903(15) 0.0467(3) Uani 1 1 d . A 1
C15 C 0.98563(13) 0.08265(10) 0.81804(15) 0.0441(3) Uani 1 1 d . A 1
H15 H 1.0654 0.0814 0.8574 0.053 Uiso 1 1 calc R A 1
C16A C 0.94438(12) 0.16736(10) 0.77001(14) 0.0408(3) Uani 0.74 1 d P A 1
C17A C 0.82519(13) 0.18982(10) 0.68958(15) 0.0430(3) Uani 0.74 1 d P A 1
C18A C 0.83029(13) 0.29139(10) 0.64860(14) 0.0410(3) Uani 0.74 1 d P A 1
C19 C 0.74320(15) 0.34514(12) 0.56827(17) 0.0525(4) Uani 1 1 d . A 1
H19 H 0.6687 0.3196 0.5363 0.063 Uiso 1 1 calc R A 1
C20 C 0.77022(18) 0.43762(12) 0.53706(18) 0.0590(4) Uani 1 1 d . A 1
H20 H 0.7132 0.4749 0.4833 0.071 Uiso 1 1 calc R A 1
C21 C 0.88155(17) 0.47539(11) 0.58506(17) 0.0568(4) Uani 1 1 d . A 1
H21 H 0.8983 0.5375 0.5619 0.068 Uiso 1 1 calc R A 1
C22 C 0.96769(16) 0.42272(11) 0.66626(16) 0.0516(4) Uani 1 1 d . A 1
H22 H 1.0416 0.4490 0.6994 0.062 Uiso 1 1 calc R A 1
C23A C 0.94134(13) 0.32919(10) 0.69747(14) 0.0416(3) Uani 0.74 1 d P A 1
C24A C 1.01941(14) 0.25669(11) 0.77939(17) 0.0496(4) Uani 0.74 1 d P A 1
H241 H 1.0430 0.2783 0.8694 0.060 Uiso 0.74 1 calc PR A 1
H242 H 1.0894 0.2450 0.7453 0.060 Uiso 0.74 1 calc PR A 1
O1B O 1.1126(4) 0.2610(3) 0.8354(5) 0.0574(4) Uani 0.26 1 d P B 2
C16B C 0.94438(12) 0.16736(10) 0.77001(14) 0.0408(3) Uani 0.26 1 d P B 2
C24B C 0.82519(13) 0.18982(10) 0.68958(15) 0.0430(3) Uani 0.26 1 d P B 2
H243 H 0.8067 0.1480 0.6137 0.052 Uiso 0.26 1 calc PR B 2
H244 H 0.7656 0.1815 0.7408 0.052 Uiso 0.26 1 calc PR B 2
C23B C 0.83029(13) 0.29139(10) 0.64860(14) 0.0410(3) Uani 0.26 1 d P B 2
C18B C 0.94134(13) 0.32919(10) 0.69747(14) 0.0416(3) Uani 0.26 1 d P B 2
C17B C 1.01941(14) 0.25669(11) 0.77939(17) 0.0496(4) Uani 0.26 1 d P B 2

loop_
_atom_site_aniso_label
_atom_site_aniso_U_11
_atom_site_aniso_U_22
_atom_site_aniso_U_33
_atom_site_aniso_U_23
_atom_site_aniso_U_13
_atom_site_aniso_U_12
O1A 0.0437(7) 0.0444(8) 0.0781(10) 0.0050(7) -0.0005(7) -0.0108(6)
C1 0.0756(12) 0.0398(8) 0.0639(10) -0.0086(7) 0.0087(9) 0.0083(8)
C2 0.0759(12) 0.0577(10) 0.0677(11) -0.0136(9) 0.0147(10) 0.0188(9)
C3 0.0643(11) 0.0756(13) 0.0669(11) -0.0075(10) 0.0223(9) 0.0132(10)
C4 0.0557(9) 0.0539(9) 0.0595(10) -0.0008(8) 0.0162(8) 0.0021(7)
C5 0.0459(7) 0.0381(7) 0.0429(7) 0.0008(6) 0.0047(6) 0.0023(6)
C6 0.0443(7) 0.0326(6) 0.0411(7) 0.0027(5) 0.0036(6) 0.0006(5)
C7 0.0459(7) 0.0340(6) 0.0384(7) 0.0023(5) 0.0044(6) -0.0001(5)
C8 0.0648(10) 0.0375(7) 0.0528(9) -0.0012(6) 0.0173(7) 0.0004(7)
C9 0.0769(12) 0.0546(10) 0.0623(10) -0.0031(8) 0.0288(9) 0.0069(9)
C10 0.0678(11) 0.0676(11) 0.0674(11) 0.0073(9) 0.0314(9) -0.0008(9)
C11 0.0626(10) 0.0507(9) 0.0646(10) 0.0083(8) 0.0196(8) -0.0097(8)
C12 0.0508(8) 0.0378(7) 0.0460(8) 0.0039(6) 0.0077(6) -0.0039(6)
C13 0.0614(9) 0.0320(7) 0.0565(9) 0.0019(6) 0.0079(7) -0.0052(6)
C14 0.0549(9) 0.0354(7) 0.0468(8) -0.0019(6) 0.0041(7) 0.0028(6)
C15 0.0422(7) 0.0382(7) 0.0495(8) 0.0023(6) 0.0048(6) -0.0032(6)
C16A 0.0409(7) 0.0351(6) 0.0462(7) -0.0002(5) 0.0093(6) -0.0022(5)
C17A 0.0436(7) 0.0356(7) 0.0493(8) -0.0009(6) 0.0088(6) -0.0003(6)
C18A 0.0480(8) 0.0335(6) 0.0432(7) -0.0009(5) 0.0135(6) 0.0023(6)
C19 0.0516(9) 0.0462(8) 0.0571(9) 0.0028(7) 0.0062(7) 0.0048(7)
C20 0.0738(11) 0.0431(8) 0.0597(10) 0.0088(7) 0.0132(9) 0.0127(8)
C21 0.0815(12) 0.0334(7) 0.0604(10) 0.0040(7) 0.0259(9) 0.0016(7)
C22 0.0646(10) 0.0368(7) 0.0566(9) -0.0010(6) 0.0202(8) -0.0084(7)
C23A 0.0486(8) 0.0342(6) 0.0447(7) -0.0016(5) 0.0158(6) -0.0020(6)
C24A 0.0501(9) 0.0394(7) 0.0584(9) 0.0041(6) 0.0092(7) -0.0051(6)
O1B 0.0437(7) 0.0444(8) 0.0781(10) 0.0050(7) -0.0005(7) -0.0108(6)
C16B 0.0409(7) 0.0351(6) 0.0462(7) -0.0002(5) 0.0093(6) -0.0022(5)
C24B 0.0436(7) 0.0356(7) 0.0493(8) -0.0009(6) 0.0088(6) -0.0003(6)
C23B 0.0480(8) 0.0335(6) 0.0432(7) -0.0009(5) 0.0135(6) 0.0023(6)
C18B 0.0486(8) 0.0342(6) 0.0447(7) -0.0016(5) 0.0158(6) -0.0020(6)
C17B 0.0501(9) 0.0394(7) 0.0584(9) 0.0041(6) 0.0092(7) -0.0051(6)

loop_
_atom_type_symbol
_atom_type_description
_atom_type_scat_dispersion_real
_atom_type_scat_dispersion_imag
_atom_type_scat_source
C C 0.0033 0.0016 'International Tables Vol C Tables 4.2.6.8 and 6.1.1.4'
H H 0.0000 0.0000 'International Tables Vol C Tables 4.2.6.8 and 6.1.1.4'
O O 0.0106 0.0060 'International Tables Vol C Tables 4.2.6.8 and 6.1.1.4'

loop_
_geom_angle_atom_site_label_1
_geom_angle_atom_site_label_2
_geom_angle_atom_site_label_3
_geom_angle
_geom_angle_site_symmetry_1
_geom_angle_site_symmetry_3
_geom_angle_publ_flag
C2 C1 C14 121.49(17) . . ?
C1 C2 C3 120.01(16) . . ?
C4 C3 C2 120.98(18) . . ?
C3 C4 C5 121.19(17) . . ?
C6 C5 C4 122.60(14) . . ?
C6 C5 C14 119.78(13) . . ?
C4 C5 C14 117.61(14) . . ?
C7 C6 C5 120.00(12) . . ?
C7 C6 C15 121.69(12) . . ?
C5 C6 C15 118.01(13) . . ?
C6 C7 C8 123.38(13) . . ?
C6 C7 C12 119.46(13) . . ?
C8 C7 C12 117.12(14) . . ?
C9 C8 C7 121.25(15) . . ?
C8 C9 C10 121.26(16) . . ?
C11 C10 C9 119.94(16) . . ?
C10 C11 C12 121.16(16) . . ?
C13 C12 C11 121.19(14) . . ?
C13 C12 C7 119.51(14) . . ?
C11 C12 C7 119.26(14) . . ?
C14 C13 C12 121.87(14) . . ?
C13 C14 C1 121.93(15) . . ?
C13 C14 C5 119.37(13) . . ?
C1 C14 C5 118.70(15) . . ?
C16A C15 C6 129.44(14) . . ?
C15 C16A C17A 127.92(13) . . ?
C15 C16A C24A 123.32(13) . . ?
C17A C16A C24A 108.52(12) . . ?
O1A C17A C18A 126.35(15) . . ?
O1A C17A C16A 127.48(14) . . ?
C18A C17A C16A 105.84(12) . . ?
C23A C18A C19 121.27(14) . . ?
C23A C18A C17A 110.34(13) . . ?
C19 C18A C17A 128.33(14) . . ?
C20 C19 C18A 118.20(16) . . ?
C19 C20 C21 120.65(16) . . ?
C22 C21 C20 121.31(15) . . ?
C21 C22 C23A 118.36(16) . . ?
C18A C23A C22 120.20(14) . . ?
C18A C23A C24A 110.91(12) . . ?
C22 C23A C24A 128.88(14) . . ?
C23A C24A C16A 104.33(12) . . ?

loop_
_geom_bond_atom_site_label_1
_geom_bond_atom_site_label_2
_geom_bond_distance
_geom_bond_site_symmetry_2
_geom_bond_publ_flag
O1A C17A 1.176(2) . ?
C1 C2 1.344(3) . ?
C1 C14 1.430(2) . ?
C2 C3 1.406(3) . ?
C3 C4 1.360(2) . ?
C4 C5 1.425(2) . ?
C5 C6 1.412(2) . ?
C5 C14 1.431(2) . ?
C6 C7 1.411(2) . ?
C6 C15 1.4784(19) . ?
C7 C8 1.429(2) . ?
C7 C12 1.4334(19) . ?
C8 C9 1.351(2) . ?
C9 C10 1.412(3) . ?
C10 C11 1.342(3) . ?
C11 C12 1.428(2) . ?
C12 C13 1.390(2) . ?
C13 C14 1.386(2) . ?
C15 C16A 1.331(2) . ?
C16A C17A 1.492(2) . ?
C16A C24A 1.510(2) . ?
C17A C18A 1.4827(19) . ?
C18A C23A 1.386(2) . ?
C18A C19 1.388(2) . ?
C19 C20 1.381(2) . ?
C20 C21 1.387(3) . ?
C21 C22 1.377(3) . ?
C22 C23A 1.393(2) . ?
C23A C24A 1.498(2) . ?

loop_
_geom_torsion_atom_site_label_1
_geom_torsion_atom_site_label_2
_geom_torsion_atom_site_label_3
_geom_torsion_atom_site_label_4
_geom_torsion
_geom_torsion_site_symmetry_1
_geom_torsion_site_symmetry_2
_geom_torsion_site_symmetry_3
_geom_torsion_site_symmetry_4
_geom_torsion_publ_flag
C14 C1 C2 C3 -0.2(3) . . . . ?
C1 C2 C3 C4 0.4(3) . . . . ?
C2 C3 C4 C5 0.3(3) . . . . ?
C3 C4 C5 C6 179.96(16) . . . . ?
C3 C4 C5 C14 -1.1(2) . . . . ?
C4 C5 C6 C7 178.93(14) . . . . ?
C14 C5 C6 C7 0.0(2) . . . . ?
C4 C5 C6 C15 -7.2(2) . . . . ?
C14 C5 C6 C15 173.88(13) . . . . ?
C5 C6 C7 C8 176.80(14) . . . . ?
C15 C6 C7 C8 3.2(2) . . . . ?
C5 C6 C7 C12 -0.8(2) . . . . ?
C15 C6 C7 C12 -174.45(13) . . . . ?
C6 C7 C8 C9 -178.43(16) . . . . ?
C12 C7 C8 C9 -0.7(2) . . . . ?
C7 C8 C9 C10 -0.2(3) . . . . ?
C8 C9 C10 C11 0.8(3) . . . . ?
C9 C10 C11 C12 -0.4(3) . . . . ?
C10 C11 C12 C13 177.37(18) . . . . ?
C10 C11 C12 C7 -0.5(3) . . . . ?
C6 C7 C12 C13 0.9(2) . . . . ?
C8 C7 C12 C13 -176.84(14) . . . . ?
C6 C7 C12 C11 178.87(14) . . . . ?
C8 C7 C12 C11 1.1(2) . . . . ?
C11 C12 C13 C14 -178.12(16) . . . . ?
C7 C12 C13 C14 -0.2(2) . . . . ?
C12 C13 C14 C1 179.85(15) . . . . ?
C12 C13 C14 C5 -0.6(2) . . . . ?
C2 C1 C14 C13 178.89(17) . . . . ?
C2 C1 C14 C5 -0.7(3) . . . . ?
C6 C5 C14 C13 0.7(2) . . . . ?
C4 C5 C14 C13 -178.28(15) . . . . ?
C6 C5 C14 C1 -179.74(14) . . . . ?
C4 C5 C14 C1 1.3(2) . . . . ?
C7 C6 C15 C16A -63.2(2) . . . . ?
C5 C6 C15 C16A 123.05(18) . . . . ?
C6 C15 C16A C17A -7.2(3) . . . . ?
C6 C15 C16A C24A 179.04(15) . . . . ?
C15 C16A C17A O1A 0.5(3) . . . . ?
C24A C16A C17A O1A 175.00(18) . . . . ?
C15 C16A C17A C18A -173.18(15) . . . . ?
C24A C16A C17A C18A 1.36(16) . . . . ?
O1A C17A C18A C23A -173.47(17) . . . . ?
C16A C17A C18A C23A 0.27(16) . . . . ?
O1A C17A C18A C19 3.6(3) . . . . ?
C16A C17A C18A C19 177.31(15) . . . . ?
C23A C18A C19 C20 0.5(2) . . . . ?
C17A C18A C19 C20 -176.25(15) . . . . ?
C18A C19 C20 C21 0.0(3) . . . . ?
C19 C20 C21 C22 -0.9(3) . . . . ?
C20 C21 C22 C23A 1.3(2) . . . . ?
C19 C18A C23A C22 -0.1(2) . . . . ?
C17A C18A C23A C22 177.20(13) . . . . ?
C19 C18A C23A C24A -179.11(14) . . . . ?
C17A C18A C23A C24A -1.83(17) . . . . ?
C21 C22 C23A C18A -0.8(2) . . . . ?
C21 C22 C23A C24A 178.03(15) . . . . ?
C18A C23A C24A C16A 2.57(17) . . . . ?
C22 C23A C24A C16A -176.34(15) . . . . ?
C15 C16A C24A C23A 172.50(14) . . . . ?
C17A C16A C24A C23A -2.34(16) . . . . ?
